data_4087090
loop_
_publ_author_name
'Siek, Sopheavy'
'Burks, Dalton B.'
'Gerlach, Deidra L.'
'Liang, Guangchao'
'Tesh, Jamie M.'
'Thompson, Courtney R.'
'Qu, Fengrui'
'Shankwitz, Jennifer E.'
'Vasquez, Robert M.'
'Chambers, Nicole'
'Szulczewski, Gregory J.'
'Grotjahn, Douglas B.'
'Webster, Charles Edwin'
'Papish, Elizabeth T.'

_publ_section_title
;
 Iridium and Ruthenium Complexes of N-Heterocyclic Carbene- and
 Pyridinol-Derived Chelates as Catalysts for Aqueous Carbon Dioxide
 Hydrogenation and Formic Acid Dehydrogenation: The Role of the Alkali
 Metal
;
_journal_issue 6
_journal_name_full Organometallics
_journal_page_first 1091
_journal_paper_doi 10.1021/acs.organomet.6b00806
_journal_volume 36
_journal_year 2017
_chemical_formula_moiety 'C26 H34 Ag N6 O2, C F3 O3 S'
_chemical_formula_sum 'C27 H34 Ag F3 N6 O5 S'
_chemical_formula_weight 719.53
_chemical_name_common '6 [Ag(NHC(Me)-py(OtBu))2]OTf'
_space_group_crystal_system triclinic
_space_group_IT_number 2
_space_group_name_Hall '-P 1'
_space_group_name_H-M_alt 'P -1'
_symmetry_space_group_name_Hall '-P 1'
_symmetry_space_group_name_H-M 'P -1'
_atom_sites_solution_hydrogens geom
_atom_sites_solution_primary direct
_atom_sites_solution_secondary difmap
_audit_creation_method SHELXL-2014/7
_cell_angle_alpha 70.3650(10)
_cell_angle_beta 81.7330(10)
_cell_angle_gamma 63.2190(10)
_cell_formula_units_Z 2
_cell_length_a 11.8359(3)
_cell_length_b 11.9882(3)
_cell_length_c 12.8751(4)
_cell_measurement_reflns_used 9534
_cell_measurement_temperature 173(2)
_cell_measurement_theta_max 33.6331
_cell_measurement_theta_min 2.2813
_cell_volume 1536.01(7)
_computing_cell_refinement 'SAINT V8.34A (Bruker, 2013)'
_computing_data_collection 'APEX2 V2013.10-0 (Bruker, 2013)'
_computing_data_reduction 'SAINT V8.34A (Bruker, 2013)'
_computing_molecular_graphics 'Mercury CSD 3.5.1 (2014)'
_computing_structure_refinement 'SHELXL-2014/7 (Sheldrick, 2014)'
_computing_structure_solution 'SHELXS-97 (Sheldrick, 2008)'
_diffrn_ambient_temperature 173(2)
_diffrn_measured_fraction_theta_full 1.000
_diffrn_measured_fraction_theta_max 0.984
_diffrn_measurement_device_type 'Bruker AXS SMART APEX2 CCD diffractometer'
_diffrn_measurement_method 'phi and omega scans'
_diffrn_radiation_type MoK\a
_diffrn_radiation_wavelength 0.71073
_diffrn_reflns_av_R_equivalents 0.0314
_diffrn_reflns_av_unetI/netI 0.0232
_diffrn_reflns_Laue_measured_fraction_full 1.000
_diffrn_reflns_Laue_measured_fraction_max 0.984
_diffrn_reflns_limit_h_max 19
_diffrn_reflns_limit_h_min -19
_diffrn_reflns_limit_k_max 19
_diffrn_reflns_limit_k_min -19
_diffrn_reflns_limit_l_max 20
_diffrn_reflns_limit_l_min -20
_diffrn_reflns_number 79146
_diffrn_reflns_point_group_measured_fraction_full 1.000
_diffrn_reflns_point_group_measured_fraction_max 0.984
_diffrn_reflns_theta_full 25.242
_diffrn_reflns_theta_max 35.013
_diffrn_reflns_theta_min 1.679
_diffrn_source 'sealed X-ray tube'
_exptl_absorpt_coefficient_mu 0.789
_exptl_absorpt_correction_T_max 0.7469
_exptl_absorpt_correction_T_min 0.6755
_exptl_absorpt_correction_type multi-scan
_exptl_absorpt_process_details 'SADABS v2014/5 (Bruker AXS Inc., 2014)'
_exptl_crystal_colour colourless
_exptl_crystal_density_diffrn 1.556
_exptl_crystal_description block
_exptl_crystal_F_000 736
_exptl_crystal_size_max 0.280
_exptl_crystal_size_mid 0.190
_exptl_crystal_size_min 0.080
_refine_diff_density_max 0.487
_refine_diff_density_min -0.421
_refine_diff_density_rms 0.065
_refine_ls_extinction_method none
_refine_ls_goodness_of_fit_ref 1.025
_refine_ls_hydrogen_treatment constr
_refine_ls_matrix_type full
_refine_ls_number_parameters 396
_refine_ls_number_reflns 13333
_refine_ls_number_restraints 0
_refine_ls_restrained_S_all 1.025
_refine_ls_R_factor_all 0.0347
_refine_ls_R_factor_gt 0.0275
_refine_ls_shift/su_max 0.003
_refine_ls_shift/su_mean 0.000
_refine_ls_structure_factor_coef Fsqd
_refine_ls_weighting_details 'w=1/[\s^2^(Fo^2^)+(0.0345P)^2^+0.4323P] where P=(Fo^2^+2Fc^2^)/3'
_refine_ls_weighting_scheme calc
_refine_ls_wR_factor_gt 0.0671
_refine_ls_wR_factor_ref 0.0705
_reflns_Friedel_coverage 0.000
_reflns_number_gt 11613
_reflns_number_total 13333
_reflns_threshold_expression 'I > 2\s(I)'
_cod_data_source_file om6b00806_si_003.cif
_cod_data_source_block complex6_DLG17_0m_DG
_cod_depositor_comments 'Adding full bibliography for 4087084--4087091.cif.'
_cod_database_code 4087090
_shelx_shelxl_version_number 2014/7
_shelx_space_group_comment
;
The symmetry employed for this shelxl refinement is uniquely defined
by the following loop, which should always be used as a source of
symmetry information in preference to the above space-group names.
They are only intended as comments.
;
_shelx_estimated_absorpt_t_min 0.809
_shelx_estimated_absorpt_t_max 0.940

loop_
_space_group_symop_operation_xyz
'x, y, z'
'-x, -y, -z'

loop_
_atom_site_label
_atom_site_type_symbol
_atom_site_fract_x
_atom_site_fract_y
_atom_site_fract_z
_atom_site_U_iso_or_equiv
_atom_site_adp_type
_atom_site_occupancy
_atom_site_site_symmetry_order
_atom_site_calc_flag
_atom_site_refinement_flags_posn
_atom_site_refinement_flags_adp
Ag1 Ag 0.47634(2) 0.43476(2) 0.17763(2) 0.02259(3) Uani 1 1 d . .
S1 S 1.14775(3) 0.18182(3) -0.00705(3) 0.02529(6) Uani 1 1 d . .
F1 F 1.00540(14) 0.37746(15) 0.06810(16) 0.0895(5) Uani 1 1 d . .
F2 F 0.98779(16) 0.1998(2) 0.15470(12) 0.0983(6) Uani 1 1 d . .
F3 F 0.90212(10) 0.31376(14) -0.00490(13) 0.0666(4) Uani 1 1 d . .
O1 O 0.12785(9) 0.10695(9) 0.46995(8) 0.02980(18) Uani 1 1 d . .
O2 O 0.18571(9) 0.50629(11) 0.48380(8) 0.0341(2) Uani 1 1 d . .
O3 O 1.24620(11) 0.14908(11) 0.06695(11) 0.0439(3) Uani 1 1 d . .
O4 O 1.12911(13) 0.07265(11) -0.01097(11) 0.0485(3) Uani 1 1 d . .
O5 O 1.14631(14) 0.27402(15) -0.11245(10) 0.0549(3) Uani 1 1 d . .
N1 N 0.60518(10) 0.16266(10) 0.14641(8) 0.02225(17) Uani 1 1 d . .
N2 N 0.42366(9) 0.18872(9) 0.21746(8) 0.02117(17) Uani 1 1 d . .
N3 N 0.27354(9) 0.15175(10) 0.34169(8) 0.02245(17) Uani 1 1 d . .
N4 N 0.55171(11) 0.66437(10) 0.11497(9) 0.02567(19) Uani 1 1 d . .
N5 N 0.36798(10) 0.71954(10) 0.18714(8) 0.02355(18) Uani 1 1 d . .
N6 N 0.27694(9) 0.61282(10) 0.33537(8) 0.02378(18) Uani 1 1 d . .
C1 C 0.71575(12) 0.18574(14) 0.09989(11) 0.0285(2) Uani 1 1 d . .
H1A H 0.7716 0.1170 0.0669 0.043 Uiso 1 1 calc R U
H1B H 0.7615 0.1841 0.1584 0.043 Uiso 1 1 calc R U
H1C H 0.6882 0.2716 0.0431 0.043 Uiso 1 1 calc R U
C2 C 0.59779(12) 0.04527(12) 0.16707(10) 0.0254(2) Uani 1 1 d . .
H2 H 0.6610 -0.0317 0.1523 0.030 Uiso 1 1 calc R U
C3 C 0.48370(12) 0.06117(12) 0.21220(10) 0.0248(2) Uani 1 1 d . .
H3 H 0.4508 -0.0024 0.2358 0.030 Uiso 1 1 calc R U
C4 C 0.49935(11) 0.25182(11) 0.17812(9) 0.02116(19) Uani 1 1 d . .
C5 C 0.29958(11) 0.24197(11) 0.26193(9) 0.02130(19) Uani 1 1 d . .
C6 C 0.21779(12) 0.37288(12) 0.22344(11) 0.0261(2) Uani 1 1 d . .
H6 H 0.2407 0.4329 0.1657 0.031 Uiso 1 1 calc R U
C7 C 0.09935(13) 0.41328(13) 0.27345(11) 0.0301(2) Uani 1 1 d . .
H7 H 0.0394 0.5027 0.2499 0.036 Uiso 1 1 calc R U
C8 C 0.06958(12) 0.32349(13) 0.35677(11) 0.0289(2) Uani 1 1 d . .
H8 H -0.0102 0.3494 0.3921 0.035 Uiso 1 1 calc R U
C9 C 0.16072(11) 0.19231(12) 0.38796(10) 0.0242(2) Uani 1 1 d . .
C10 C 0.21625(12) -0.03191(13) 0.51582(11) 0.0277(2) Uani 1 1 d . .
C11 C 0.33328(15) -0.04366(16) 0.56311(13) 0.0379(3) Uani 1 1 d . .
H11A H 0.3842 -0.0147 0.5028 0.057 Uiso 1 1 calc R U
H11B H 0.3836 -0.1353 0.6054 0.057 Uiso 1 1 calc R U
H11C H 0.3074 0.0115 0.6116 0.057 Uiso 1 1 calc R U
C12 C 0.24693(15) -0.10244(15) 0.42962(13) 0.0359(3) Uani 1 1 d . .
H12A H 0.1682 -0.0827 0.3960 0.054 Uiso 1 1 calc R U
H12B H 0.2920 -0.1973 0.4648 0.054 Uiso 1 1 calc R U
H12C H 0.3003 -0.0727 0.3725 0.054 Uiso 1 1 calc R U
C13 C 0.13959(16) -0.08317(17) 0.60867(13) 0.0414(3) Uani 1 1 d . .
H13A H 0.0646 -0.0755 0.5776 0.062 Uiso 1 1 calc R U
H13B H 0.1132 -0.0315 0.6600 0.062 Uiso 1 1 calc R U
H13C H 0.1917 -0.1755 0.6480 0.062 Uiso 1 1 calc R U
C14 C 0.67719(14) 0.58717(16) 0.07864(13) 0.0348(3) Uani 1 1 d . .
H14A H 0.6761 0.5144 0.0608 0.052 Uiso 1 1 calc R U
H14B H 0.7391 0.5522 0.1377 0.052 Uiso 1 1 calc R U
H14C H 0.7006 0.6432 0.0130 0.052 Uiso 1 1 calc R U
C15 C 0.50592(14) 0.79564(13) 0.10650(11) 0.0307(3) Uani 1 1 d . .
H15 H 0.5484 0.8502 0.0753 0.037 Uiso 1 1 calc R U
C16 C 0.38965(14) 0.83110(12) 0.15093(11) 0.0299(2) Uani 1 1 d . .
H16 H 0.3335 0.9157 0.1564 0.036 Uiso 1 1 calc R U
C17 C 0.46729(12) 0.61622(11) 0.16379(9) 0.0226(2) Uani 1 1 d . .
C18 C 0.25547(12) 0.71300(11) 0.24204(10) 0.0240(2) Uani 1 1 d . .
C19 C 0.13822(13) 0.80558(14) 0.19746(11) 0.0327(3) Uani 1 1 d . .
H19 H 0.1289 0.8752 0.1312 0.039 Uiso 1 1 calc R U
C20 C 0.03400(13) 0.79110(16) 0.25543(12) 0.0373(3) Uani 1 1 d . .
H20 H -0.0492 0.8511 0.2280 0.045 Uiso 1 1 calc R U
C21 C 0.05136(12) 0.69055(16) 0.35178(12) 0.0344(3) Uani 1 1 d . .
H21 H -0.0189 0.6804 0.3924 0.041 Uiso 1 1 calc R U
C22 C 0.17546(11) 0.60320(13) 0.38875(10) 0.0267(2) Uani 1 1 d . .
C23 C 0.30484(12) 0.41801(13) 0.54501(10) 0.0273(2) Uani 1 1 d . .
C24 C 0.35424(17) 0.49617(18) 0.58077(13) 0.0407(3) Uani 1 1 d . .
H24A H 0.3757 0.5543 0.5155 0.061 Uiso 1 1 calc R U
H24B H 0.4300 0.4359 0.6270 0.061 Uiso 1 1 calc R U
H24C H 0.2890 0.5489 0.6229 0.061 Uiso 1 1 calc R U
C25 C 0.40070(15) 0.33386(15) 0.47880(13) 0.0372(3) Uani 1 1 d . .
H25A H 0.3604 0.2959 0.4483 0.056 Uiso 1 1 calc R U
H25B H 0.4715 0.2632 0.5269 0.056 Uiso 1 1 calc R U
H25C H 0.4321 0.3882 0.4185 0.056 Uiso 1 1 calc R U
C26 C 0.26423(16) 0.33232(19) 0.64465(14) 0.0463(4) Uani 1 1 d . .
H26A H 0.2336 0.2816 0.6202 0.069 Uiso 1 1 calc R U
H26B H 0.1963 0.3880 0.6831 0.069 Uiso 1 1 calc R U
H26C H 0.3366 0.2722 0.6948 0.069 Uiso 1 1 calc R U
C27 C 1.00383(16) 0.2726(2) 0.05625(16) 0.0450(4) Uani 1 1 d . .

loop_
_atom_site_aniso_label
_atom_site_aniso_U_11
_atom_site_aniso_U_22
_atom_site_aniso_U_33
_atom_site_aniso_U_23
_atom_site_aniso_U_13
_atom_site_aniso_U_12
Ag1 0.02539(4) 0.01889(4) 0.02509(4) -0.00798(3) 0.00296(3) -0.01082(3)
S1 0.02254(13) 0.02393(12) 0.02726(14) -0.00825(10) 0.00143(10) -0.00828(10)
F1 0.0628(8) 0.0800(10) 0.1504(15) -0.0907(11) 0.0041(9) -0.0134(7)
F2 0.0931(11) 0.1739(18) 0.0475(7) -0.0390(9) 0.0418(7) -0.0823(12)
F3 0.0250(5) 0.0781(8) 0.0976(10) -0.0438(8) 0.0012(5) -0.0112(5)
O1 0.0248(4) 0.0275(4) 0.0291(4) -0.0056(3) 0.0069(3) -0.0087(3)
O2 0.0180(4) 0.0442(6) 0.0295(5) -0.0020(4) 0.0003(3) -0.0110(4)
O3 0.0342(5) 0.0372(6) 0.0566(7) -0.0117(5) -0.0165(5) -0.0092(5)
O4 0.0571(7) 0.0278(5) 0.0625(8) -0.0172(5) -0.0172(6) -0.0126(5)
O5 0.0616(8) 0.0764(9) 0.0307(6) -0.0006(6) 0.0079(5) -0.0465(8)
N1 0.0232(4) 0.0231(4) 0.0220(4) -0.0090(3) 0.0033(3) -0.0108(4)
N2 0.0213(4) 0.0196(4) 0.0243(4) -0.0094(3) 0.0025(3) -0.0090(3)
N3 0.0212(4) 0.0223(4) 0.0235(4) -0.0087(3) 0.0026(3) -0.0087(3)
N4 0.0329(5) 0.0250(4) 0.0227(4) -0.0066(4) 0.0017(4) -0.0164(4)
N5 0.0299(5) 0.0187(4) 0.0206(4) -0.0054(3) -0.0027(4) -0.0089(4)
N6 0.0203(4) 0.0247(4) 0.0218(4) -0.0064(3) -0.0017(3) -0.0058(4)
C1 0.0262(6) 0.0328(6) 0.0298(6) -0.0121(5) 0.0065(5) -0.0156(5)
C2 0.0265(5) 0.0226(5) 0.0295(6) -0.0131(4) 0.0044(4) -0.0102(4)
C3 0.0265(5) 0.0216(5) 0.0306(6) -0.0127(4) 0.0043(4) -0.0117(4)
C4 0.0229(5) 0.0207(4) 0.0202(5) -0.0072(4) 0.0014(4) -0.0094(4)
C5 0.0200(5) 0.0217(5) 0.0231(5) -0.0097(4) 0.0013(4) -0.0081(4)
C6 0.0260(5) 0.0219(5) 0.0270(5) -0.0072(4) 0.0007(4) -0.0077(4)
C7 0.0266(6) 0.0231(5) 0.0322(6) -0.0088(4) 0.0003(5) -0.0034(4)
C8 0.0230(5) 0.0277(5) 0.0283(6) -0.0102(4) 0.0033(4) -0.0043(4)
C9 0.0232(5) 0.0258(5) 0.0224(5) -0.0089(4) 0.0022(4) -0.0091(4)
C10 0.0268(6) 0.0263(5) 0.0257(5) -0.0053(4) 0.0009(4) -0.0099(4)
C11 0.0368(7) 0.0415(8) 0.0320(7) -0.0070(6) -0.0079(6) -0.0148(6)
C12 0.0411(8) 0.0332(6) 0.0372(7) -0.0149(6) 0.0034(6) -0.0173(6)
C13 0.0428(8) 0.0391(7) 0.0333(7) -0.0018(6) 0.0070(6) -0.0184(7)
C14 0.0353(7) 0.0395(7) 0.0351(7) -0.0140(6) 0.0096(5) -0.0217(6)
C15 0.0447(7) 0.0251(5) 0.0274(6) -0.0042(4) -0.0030(5) -0.0210(5)
C16 0.0419(7) 0.0189(5) 0.0290(6) -0.0053(4) -0.0074(5) -0.0125(5)
C17 0.0278(5) 0.0207(5) 0.0202(5) -0.0061(4) 0.0009(4) -0.0115(4)
C18 0.0256(5) 0.0221(5) 0.0216(5) -0.0091(4) -0.0032(4) -0.0054(4)
C19 0.0321(6) 0.0283(6) 0.0263(6) -0.0078(5) -0.0088(5) -0.0012(5)
C20 0.0231(6) 0.0414(7) 0.0334(7) -0.0155(6) -0.0091(5) 0.0033(5)
C21 0.0191(5) 0.0455(8) 0.0317(6) -0.0162(6) -0.0019(5) -0.0045(5)
C22 0.0199(5) 0.0328(6) 0.0231(5) -0.0097(4) -0.0014(4) -0.0066(4)
C23 0.0205(5) 0.0345(6) 0.0217(5) -0.0032(4) -0.0004(4) -0.0111(4)
C24 0.0458(9) 0.0506(9) 0.0309(7) -0.0125(6) -0.0044(6) -0.0238(7)
C25 0.0322(7) 0.0333(7) 0.0349(7) -0.0083(5) 0.0027(5) -0.0070(5)
C26 0.0359(8) 0.0557(10) 0.0330(7) 0.0070(7) 0.0020(6) -0.0228(7)
C27 0.0328(7) 0.0598(10) 0.0525(10) -0.0341(8) 0.0135(7) -0.0203(7)

loop_
_atom_type_symbol
_atom_type_description
_atom_type_scat_dispersion_real
_atom_type_scat_dispersion_imag
_atom_type_scat_source
C C 0.0033 0.0016 'International Tables Vol C Tables 4.2.6.8 and 6.1.1.4'
H H 0.0000 0.0000 'International Tables Vol C Tables 4.2.6.8 and 6.1.1.4'
N N 0.0061 0.0033 'International Tables Vol C Tables 4.2.6.8 and 6.1.1.4'
O O 0.0106 0.0060 'International Tables Vol C Tables 4.2.6.8 and 6.1.1.4'
F F 0.0171 0.0103 'International Tables Vol C Tables 4.2.6.8 and 6.1.1.4'
S S 0.1246 0.1234 'International Tables Vol C Tables 4.2.6.8 and 6.1.1.4'
Ag Ag -0.8971 1.1015 'International Tables Vol C Tables 4.2.6.8 and 6.1.1.4'

loop_
_geom_angle_atom_site_label_1
_geom_angle_atom_site_label_2
_geom_angle_atom_site_label_3
_geom_angle
C17 Ag1 C4 173.94(4)
O5 S1 O4 114.48(8)
O5 S1 O3 114.67(8)
O4 S1 O3 115.44(7)
O5 S1 C27 103.26(9)
O4 S1 C27 102.95(8)
O3 S1 C27 103.72(8)
C9 O1 C10 122.28(10)
C22 O2 C23 123.40(10)
C4 N1 C2 111.54(10)
C4 N1 C1 124.15(10)
C2 N1 C1 124.27(10)
C4 N2 C3 111.04(10)
C4 N2 C5 126.07(9)
C3 N2 C5 122.87(10)
C9 N3 C5 117.19(10)
C17 N4 C15 111.43(11)
C17 N4 C14 124.50(11)
C15 N4 C14 124.04(11)
C17 N5 C16 111.17(11)
C17 N5 C18 123.90(10)
C16 N5 C18 124.92(11)
C22 N6 C18 116.36(11)
N1 C1 H1A 109.5
N1 C1 H1B 109.5
H1A C1 H1B 109.5
N1 C1 H1C 109.5
H1A C1 H1C 109.5
H1B C1 H1C 109.5
C3 C2 N1 106.74(10)
C3 C2 H2 126.6
N1 C2 H2 126.6
C2 C3 N2 106.46(10)
C2 C3 H3 126.8
N2 C3 H3 126.8
N1 C4 N2 104.20(9)
N1 C4 Ag1 124.68(8)
N2 C4 Ag1 130.85(8)
N3 C5 C6 125.00(11)
N3 C5 N2 113.00(10)
C6 C5 N2 121.99(11)
C5 C6 C7 116.74(12)
C5 C6 H6 121.6
C7 C6 H6 121.6
C8 C7 C6 119.94(12)
C8 C7 H7 120.0
C6 C7 H7 120.0
C7 C8 C9 117.93(12)
C7 C8 H8 121.0
C9 C8 H8 121.0
N3 C9 O1 120.64(11)
N3 C9 C8 123.17(12)
O1 C9 C8 116.18(11)
O1 C10 C12 110.33(11)
O1 C10 C11 110.36(11)
C12 C10 C11 113.23(12)
O1 C10 C13 102.43(11)
C12 C10 C13 110.01(12)
C11 C10 C13 109.94(12)
C10 C11 H11A 109.5
C10 C11 H11B 109.5
H11A C11 H11B 109.5
C10 C11 H11C 109.5
H11A C11 H11C 109.5
H11B C11 H11C 109.5
C10 C12 H12A 109.5
C10 C12 H12B 109.5
H12A C12 H12B 109.5
C10 C12 H12C 109.5
H12A C12 H12C 109.5
H12B C12 H12C 109.5
C10 C13 H13A 109.5
C10 C13 H13B 109.5
H13A C13 H13B 109.5
C10 C13 H13C 109.5
H13A C13 H13C 109.5
H13B C13 H13C 109.5
N4 C14 H14A 109.5
N4 C14 H14B 109.5
H14A C14 H14B 109.5
N4 C14 H14C 109.5
H14A C14 H14C 109.5
H14B C14 H14C 109.5
C16 C15 N4 106.75(11)
C16 C15 H15 126.6
N4 C15 H15 126.6
C15 C16 N5 106.39(11)
C15 C16 H16 126.8
N5 C16 H16 126.8
N4 C17 N5 104.23(10)
N4 C17 Ag1 127.40(9)
N5 C17 Ag1 127.76(9)
N6 C18 C19 125.73(12)
N6 C18 N5 114.42(10)
C19 C18 N5 119.85(11)
C18 C19 C20 116.11(13)
C18 C19 H19 121.9
C20 C19 H19 121.9
C21 C20 C19 120.20(12)
C21 C20 H20 119.9
C19 C20 H20 119.9
C20 C21 C22 118.19(13)
C20 C21 H21 120.9
C22 C21 H21 120.9
N6 C22 O2 121.51(11)
N6 C22 C21 123.40(12)
O2 C22 C21 115.09(12)
O2 C23 C24 109.94(12)
O2 C23 C25 111.27(11)
C24 C23 C25 112.59(12)
O2 C23 C26 102.29(10)
C24 C23 C26 110.47(13)
C25 C23 C26 109.81(13)
C23 C24 H24A 109.5
C23 C24 H24B 109.5
H24A C24 H24B 109.5
C23 C24 H24C 109.5
H24A C24 H24C 109.5
H24B C24 H24C 109.5
C23 C25 H25A 109.5
C23 C25 H25B 109.5
H25A C25 H25B 109.5
C23 C25 H25C 109.5
H25A C25 H25C 109.5
H25B C25 H25C 109.5
C23 C26 H26A 109.5
C23 C26 H26B 109.5
H26A C26 H26B 109.5
C23 C26 H26C 109.5
H26A C26 H26C 109.5
H26B C26 H26C 109.5
F2 C27 F1 107.74(17)
F2 C27 F3 107.33(15)
F1 C27 F3 107.60(17)
F2 C27 S1 111.49(15)
F1 C27 S1 111.27(12)
F3 C27 S1 111.21(12)

loop_
_geom_bond_atom_site_label_1
_geom_bond_atom_site_label_2
_geom_bond_distance
Ag1 C17 2.0762(11)
Ag1 C4 2.0825(11)
S1 O5 1.4301(12)
S1 O4 1.4393(11)
S1 O3 1.4407(11)
S1 C27 1.8101(16)
F1 C27 1.325(2)
F2 C27 1.320(2)
F3 C27 1.337(2)
O1 C9 1.3519(15)
O1 C10 1.4703(16)
O2 C22 1.3499(16)
O2 C23 1.4641(15)
N1 C4 1.3482(15)
N1 C2 1.3826(15)
N1 C1 1.4620(16)
N2 C4 1.3617(15)
N2 C3 1.3872(15)
N2 C5 1.4321(15)
N3 C9 1.3248(15)
N3 C5 1.3351(15)
N4 C17 1.3498(15)
N4 C15 1.3840(16)
N4 C14 1.4606(19)
N5 C17 1.3575(15)
N5 C16 1.3884(16)
N5 C18 1.4371(17)
N6 C22 1.3276(16)
N6 C18 1.3394(15)
C1 H1A 0.9800
C1 H1B 0.9800
C1 H1C 0.9800
C2 C3 1.3470(17)
C2 H2 0.9500
C3 H3 0.9500
C5 C6 1.3754(16)
C6 C7 1.3973(18)
C6 H6 0.9500
C7 C8 1.3750(19)
C7 H7 0.9500
C8 C9 1.4033(17)
C8 H8 0.9500
C10 C12 1.522(2)
C10 C11 1.523(2)
C10 C13 1.5254(19)
C11 H11A 0.9800
C11 H11B 0.9800
C11 H11C 0.9800
C12 H12A 0.9800
C12 H12B 0.9800
C12 H12C 0.9800
C13 H13A 0.9800
C13 H13B 0.9800
C13 H13C 0.9800
C14 H14A 0.9800
C14 H14B 0.9800
C14 H14C 0.9800
C15 C16 1.346(2)
C15 H15 0.9500
C16 H16 0.9500
C18 C19 1.3785(17)
C19 C20 1.396(2)
C19 H19 0.9500
C20 C21 1.371(2)
C20 H20 0.9500
C21 C22 1.4002(18)
C21 H21 0.9500
C23 C24 1.514(2)
C23 C25 1.517(2)
C23 C26 1.5212(19)
C24 H24A 0.9800
C24 H24B 0.9800
C24 H24C 0.9800
C25 H25A 0.9800
C25 H25B 0.9800
C25 H25C 0.9800
C26 H26A 0.9800
C26 H26B 0.9800
C26 H26C 0.9800

loop_
_geom_torsion_atom_site_label_1
_geom_torsion_atom_site_label_2
_geom_torsion_atom_site_label_3
_geom_torsion_atom_site_label_4
_geom_torsion
C4 N1 C2 C3 0.53(14)
C1 N1 C2 C3 178.36(11)
N1 C2 C3 N2 0.32(14)
C4 N2 C3 C2 -1.06(14)
C5 N2 C3 C2 -179.47(11)
C2 N1 C4 N2 -1.14(13)
C1 N1 C4 N2 -178.97(11)
C2 N1 C4 Ag1 173.39(8)
C1 N1 C4 Ag1 -4.44(16)
C3 N2 C4 N1 1.34(13)
C5 N2 C4 N1 179.68(10)
C3 N2 C4 Ag1 -172.71(9)
C5 N2 C4 Ag1 5.64(17)
C9 N3 C5 C6 -0.90(18)
C9 N3 C5 N2 179.80(10)
C4 N2 C5 N3 -147.28(11)
C3 N2 C5 N3 30.87(15)
C4 N2 C5 C6 33.39(17)
C3 N2 C5 C6 -148.45(12)
N3 C5 C6 C7 0.85(19)
N2 C5 C6 C7 -179.91(11)
C5 C6 C7 C8 -0.1(2)
C6 C7 C8 C9 -0.6(2)
C5 N3 C9 O1 -179.41(11)
C5 N3 C9 C8 0.15(18)
C10 O1 C9 N3 3.35(18)
C10 O1 C9 C8 -176.24(11)
C7 C8 C9 N3 0.6(2)
C7 C8 C9 O1 -179.84(12)
C9 O1 C10 C12 -66.53(15)
C9 O1 C10 C11 59.35(15)
C9 O1 C10 C13 176.37(12)
C17 N4 C15 C16 -0.10(15)
C14 N4 C15 C16 -178.33(12)
N4 C15 C16 N5 0.89(14)
C17 N5 C16 C15 -1.42(14)
C18 N5 C16 C15 178.72(11)
C15 N4 C17 N5 -0.74(13)
C14 N4 C17 N5 177.47(12)
C15 N4 C17 Ag1 170.84(9)
C14 N4 C17 Ag1 -10.94(18)
C16 N5 C17 N4 1.32(13)
C18 N5 C17 N4 -178.82(10)
C16 N5 C17 Ag1 -170.23(9)
C18 N5 C17 Ag1 9.64(16)
C22 N6 C18 C19 -0.05(18)
C22 N6 C18 N5 179.98(10)
C17 N5 C18 N6 50.20(15)
C16 N5 C18 N6 -129.95(12)
C17 N5 C18 C19 -129.77(13)
C16 N5 C18 C19 50.08(17)
N6 C18 C19 C20 -0.7(2)
N5 C18 C19 C20 179.31(12)
C18 C19 C20 C21 1.1(2)
C19 C20 C21 C22 -0.8(2)
C18 N6 C22 O2 -179.87(11)
C18 N6 C22 C21 0.38(19)
C23 O2 C22 N6 10.2(2)
C23 O2 C22 C21 -170.03(12)
C20 C21 C22 N6 0.0(2)
C20 C21 C22 O2 -179.73(13)
C22 O2 C23 C24 61.07(16)
C22 O2 C23 C25 -64.37(17)
C22 O2 C23 C26 178.43(14)
O5 S1 C27 F2 178.16(13)
O4 S1 C27 F2 58.75(15)
O3 S1 C27 F2 -61.91(15)
O5 S1 C27 F1 -61.54(17)
O4 S1 C27 F1 179.05(15)
O3 S1 C27 F1 58.40(17)
O5 S1 C27 F3 58.41(16)
O4 S1 C27 F3 -61.00(16)
O3 S1 C27 F3 178.35(13)
